data_2108100
loop_
_publ_author_name
'Bulut, Aysun'
'W\"orle, Michael'
'Zorlu, Yunus'
'Kirpi, Erdogan'
'Kurt, Huseyin'
'Zubieta, Jon'
'Grabowsky, Simon'
'Beckmann, Jens'
'Y\"ucesan, G\"undo\(g'

_publ_section_title
;
 A potential Cu/V-organophosphonate platform for tailored void spaces
 <i>via</i> terpyridine mold casting
;
_journal_coeditor_code RM5002
_journal_issue 2
_journal_name_full 'Acta Crystallographica Section B'
_journal_page_first 296
_journal_page_last 303
_journal_paper_doi 10.1107/S2052520617000245
_journal_volume 73
_journal_year 2017
_chemical_formula_moiety 'C55 H38.47 Cu2.24 N6 O15.88 P4 V1.94, 2(H2 O)'
_chemical_formula_sum 'C55 H42.47 Cu2.24 N6 O17.88 P4 V1.94'
_chemical_formula_weight 1438.47
_space_group_crystal_system triclinic
_space_group_IT_number 2
_space_group_name_Hall '-P 1'
_space_group_name_H-M_alt 'P -1'
_symmetry_space_group_name_Hall '-P 1'
_symmetry_space_group_name_H-M 'P -1'
_atom_sites_solution_hydrogens mixed
_atom_sites_solution_primary iterative
_audit_creation_method
;
Olex2 1.2
(compiled 2015.01.12 svn.r3133 for OlexSys, GUI svn.r4987)
;
_cell_angle_alpha 77.4902(10)
_cell_angle_beta 71.7418(10)
_cell_angle_gamma 76.5041(11)
_cell_formula_units_Z 2
_cell_length_a 13.6173(8)
_cell_length_b 14.3205(9)
_cell_length_c 15.4896(9)
_cell_measurement_reflns_used 9857
_cell_measurement_temperature 100(2)
_cell_measurement_theta_max 31.505
_cell_measurement_theta_min 2.368
_cell_volume 2755.4(3)
_computing_cell_refinement 'SAINT v8.34A (Bruker, 2013)'
_computing_data_collection 'SMART v5.630 (Bruker, 2003)'
_computing_data_reduction 'SAINT v8.34A (Bruker, 2013)'
_computing_molecular_graphics 'Olex2 (Dolomanov et al., 2009)'
_computing_publication_material 'Olex2 (Dolomanov et al., 2009)'
_computing_structure_refinement 'XL (Sheldrick, 2008)'
_computing_structure_solution 'XS (Sheldrick, 2008)'
_diffrn_ambient_temperature 100
_diffrn_detector_area_resol_mean 7.9
_diffrn_measured_fraction_theta_full 0.981
_diffrn_measured_fraction_theta_max 0.839
_diffrn_measurement_device 'fixed chi three-circle diffractometer'
_diffrn_measurement_device_type 'Bruker SMART Platform with a Apex I-detector'
_diffrn_measurement_method '\w scans'
_diffrn_radiation_monochromator Parallel,graphite
_diffrn_radiation_type MoK\a
_diffrn_radiation_wavelength 0.71073
_diffrn_reflns_av_R_equivalents 0.0175
_diffrn_reflns_limit_h_max 17
_diffrn_reflns_limit_h_min -19
_diffrn_reflns_limit_k_max 20
_diffrn_reflns_limit_k_min -20
_diffrn_reflns_limit_l_max 17
_diffrn_reflns_limit_l_min -22
_diffrn_reflns_number 22427
_diffrn_reflns_theta_full 26.000
_diffrn_reflns_theta_max 31.506
_diffrn_reflns_theta_min 1.600
_diffrn_standards_number 0
_exptl_absorpt_coefficient_mu 1.369
_exptl_absorpt_correction_T_max 0.7463
_exptl_absorpt_correction_T_min 0.6715
_exptl_absorpt_correction_type multi-scan
_exptl_absorpt_process_details
;
SADABS-2014/4 (Bruker,2014/4) was used for absorption correction.
wR2(int) was 0.0409 before and 0.0281 after correction.
The Ratio of minimum to maximum transmission is 0.8998.
The \l/2 correction factor is 0.00150.
;
_exptl_crystal_colour green
_exptl_crystal_density_diffrn 1.734
_exptl_crystal_description plate
_exptl_crystal_F_000 1454
_exptl_crystal_size_max 0.33
_exptl_crystal_size_mid 0.16
_exptl_crystal_size_min 0.063
_refine_diff_density_max 1.335
_refine_diff_density_min -0.803
_refine_ls_extinction_method none
_refine_ls_goodness_of_fit_ref 1.069
_refine_ls_hydrogen_treatment constr
_refine_ls_matrix_type full
_refine_ls_number_parameters 922
_refine_ls_number_reflns 15399
_refine_ls_number_restraints 181
_refine_ls_restrained_S_all 1.067
_refine_ls_R_factor_all 0.0543
_refine_ls_R_factor_gt 0.0467
_refine_ls_shift/su_max 0.001
_refine_ls_shift/su_mean 0.000
_refine_ls_structure_factor_coef Fsqd
_refine_ls_weighting_details 'w=1/[\s^2^(Fo^2^)+(0.0495P)^2^+4.8880P] where P=(Fo^2^+2Fc^2^)/3'
_refine_ls_weighting_scheme calc
_refine_ls_wR_factor_gt 0.1147
_refine_ls_wR_factor_ref 0.1194
_reflns_number_gt 13434
_reflns_number_total 15399
_reflns_threshold_expression 'I > 2\s(I)'
_cod_data_source_file rm5002sup1.cif
_cod_data_source_block p_1_new
_cod_database_code 2108100
_shelx_space_group_comment
;
The symmetry employed for this shelxl refinement is uniquely defined
by the following loop, which should always be used as a source of
symmetry information in preference to the above space-group names.
They are only intended as comments.
;

loop_
_space_group_symop_operation_xyz
'x, y, z'
'-x, -y, -z'

loop_
_atom_site_type_symbol
_atom_site_label
_atom_site_fract_x
_atom_site_fract_y
_atom_site_fract_z
_atom_site_U_iso_or_equiv
_atom_site_adp_type
_atom_site_calc_flag
_atom_site_occupancy
_atom_site_disorder_assembly
_atom_site_disorder_group
Cu Cu1 0.88522(2) 0.39613(2) 0.03713(2) 0.01715(7) Uani d 1 . .
P P2 0.64228(5) 0.85506(4) 0.62773(4) 0.01508(12) Uani d 1 . .
P P3 0.47136(5) 1.14709(4) 0.64840(4) 0.01501(12) Uani d 1 . .
P P4 0.89663(5) 0.58920(4) 0.11186(4) 0.01557(12) Uani d 1 . .
O O4 0.54465(14) 0.90682(12) 0.60015(12) 0.0170(3) Uani d 1 . .
O O7 0.53277(16) 1.07809(13) 0.70883(14) 0.0250(4) Uani d 1 . .
O O8 0.46272(16) 1.10730(13) 0.56965(13) 0.0225(4) Uani d 1 . .
O O9 0.36262(15) 1.18878(15) 0.70933(15) 0.0276(4) Uani d 1 . .
H H9 0.3198 1.2079 0.6775 0.041 Uiso calc 0.4709 A 5
O O11 0.83162(14) 0.55040(14) 0.06986(12) 0.0195(3) Uani d 1 . .
O O12 0.98525(14) 0.44096(14) -0.07351(12) 0.0199(3) Uani d 1 . .
O O19 0.62899(19) 0.60927(19) 0.0556(2) 0.0458(6) Uani d 1 . .
H H19A 0.6888 0.5888 0.0687 0.069 Uiso d 1 . .
H H19B 0.6369 0.6528 0.0063 0.069 Uiso d 1 . .
N N1 0.97006(16) 0.33017(15) 0.13226(14) 0.0177(4) Uani d 1 . .
N N2 0.78157(16) 0.32914(15) 0.13278(14) 0.0178(4) Uani d 1 . .
N N3 0.76884(16) 0.41879(15) -0.02596(14) 0.0178(4) Uani d 1 . .
C C1 0.76649(18) 1.44288(16) 0.52695(15) 0.0144(4) Uani d 1 . .
C C2 0.85575(18) 1.37687(16) 0.56436(17) 0.0158(4) Uani d 1 . .
C C3 0.9518(2) 1.33771(19) 0.50776(19) 0.0237(5) Uani d 1 . .
H H3 0.9649 1.3532 0.4428 0.028 Uiso calc 1 . .
C C4 1.0281(2) 1.2766(2) 0.5450(2) 0.0276(6) Uani d 1 . .
H H4 1.0929 1.2508 0.5052 0.033 Uiso calc 1 B 4
C C5 1.0116(2) 1.25246(19) 0.6394(2) 0.0240(5) Uani d 1 . .
C C6 0.9136(2) 1.28762(18) 0.69748(19) 0.0212(5) Uani d 1 . .
H H6 0.8998 1.2701 0.7624 0.025 Uiso calc 1 C 4
C C7 0.83728(19) 1.34811(17) 0.65943(17) 0.0176(4) Uani d 1 . .
H H7 0.7707 1.3706 0.6990 0.021 Uiso calc 1 . .
C C8 0.72919(18) 1.54004(15) 0.56470(15) 0.0131(4) Uani d 1 . .
C C9 0.78516(18) 1.57253(16) 0.61043(16) 0.0141(4) Uani d 1 . .
H H9A 0.8436 1.5302 0.6271 0.017 Uiso calc 1 . .
C C10 0.75595(19) 1.66675(16) 0.63195(16) 0.0151(4) Uani d 1 . .
H H10 0.7944 1.6874 0.6638 0.018 Uiso calc 1 . .
C C11 0.67173(18) 1.73085(16) 0.60770(15) 0.0141(4) Uani d 1 . .
C C12 0.61464(19) 1.69810(16) 0.56296(16) 0.0162(4) Uani d 1 . .
H H12 0.5559 1.7403 0.5468 0.019 Uiso calc 1 . .
C C13 0.64308(19) 1.60445(16) 0.54206(16) 0.0161(4) Uani d 1 . .
H H13 0.6033 1.5835 0.5117 0.019 Uiso calc 1 . .
C C14 0.68132(18) 1.37921(16) 0.55418(16) 0.0150(4) Uani d 1 . .
C C15 0.58471(19) 1.39689(16) 0.61795(16) 0.0161(4) Uani d 1 . .
H H15 0.5649 1.4547 0.6445 0.019 Uiso calc 1 . .
C C16 0.51579(18) 1.33078(17) 0.64383(17) 0.0168(4) Uani d 1 . .
H H16 0.4498 1.3439 0.6880 0.020 Uiso calc 1 . .
C C17 0.54312(19) 1.24592(16) 0.60533(16) 0.0157(4) Uani d 1 . .
C C18 0.6390(2) 1.22942(18) 0.53924(18) 0.0226(5) Uani d 1 . .
H H18 0.6577 1.1730 0.5106 0.027 Uiso calc 1 . .
C C19 0.7072(2) 1.29427(18) 0.51492(18) 0.0210(5) Uani d 1 . .
H H19 0.7731 1.2811 0.4707 0.025 Uiso calc 1 . .
C C20 0.80107(19) 1.47513(17) 0.42197(16) 0.0156(4) Uani d 1 . .
C C21 0.74162(19) 1.46983(19) 0.36539(17) 0.0191(5) Uani d 1 . .
H H21 0.6798 1.4421 0.3912 0.023 Uiso calc 1 . .
C C22 0.77129(19) 1.50446(19) 0.27176(17) 0.0188(5) Uani d 1 . .
H H22 0.7292 1.5009 0.2343 0.023 Uiso calc 1 . .
C C23 0.86215(18) 1.54442(17) 0.23226(16) 0.0156(4) Uani d 1 . .
C C24 0.92071(19) 1.55242(18) 0.28931(17) 0.0178(4) Uani d 1 . .
H H24 0.9823 1.5806 0.2635 0.021 Uiso calc 1 . .
C C25 0.8898(2) 1.51981(18) 0.38270(17) 0.0180(4) Uani d 1 . .
H H25 0.9291 1.5277 0.4209 0.022 Uiso calc 1 . .
C C26 1.0702(2) 0.33100(19) 0.12576(17) 0.0198(5) Uani d 1 . .
H H26 1.1098 0.3674 0.0730 0.024 Uiso calc 1 . .
C C27 1.1183(2) 0.2805(2) 0.19349(18) 0.0227(5) Uani d 1 . .
H H27 1.1899 0.2819 0.1862 0.027 Uiso calc 1 . .
C C28 1.0615(2) 0.22806(19) 0.27148(18) 0.0227(5) Uani d 1 . .
H H28 1.0932 0.1931 0.3183 0.027 Uiso calc 1 . .
C C29 0.9569(2) 0.22773(19) 0.27974(17) 0.0211(5) Uani d 1 . .
H H29 0.9156 0.1930 0.3327 0.025 Uiso calc 1 . .
C C30 0.9140(2) 0.27890(18) 0.20933(17) 0.0182(4) Uani d 1 . .
C C31 0.8050(2) 0.28036(18) 0.20968(17) 0.0189(5) Uani d 1 . .
C C32 0.7315(2) 0.2342(2) 0.28001(18) 0.0232(5) Uani d 1 . .
H H32 0.7481 0.1997 0.3348 0.028 Uiso calc 1 . .
C C33 0.6334(2) 0.2400(2) 0.26789(19) 0.0264(6) Uani d 1 . .
H H33 0.5816 0.2096 0.3151 0.032 Uiso calc 1 . .
C C34 0.6107(2) 0.2898(2) 0.18715(19) 0.0244(5) Uani d 1 . .
H H34 0.5436 0.2942 0.1785 0.029 Uiso calc 1 . .
C C35 0.68834(19) 0.33345(18) 0.11883(17) 0.0187(5) Uani d 1 . .
C C36 0.68175(19) 0.38282(17) 0.02589(17) 0.0169(4) Uani d 1 . .
C C37 0.5971(2) 0.38953(18) -0.00736(18) 0.0202(5) Uani d 1 . .
H H37 0.5369 0.3632 0.0303 0.024 Uiso calc 1 . .
C C38 0.6014(2) 0.43543(19) -0.09681(19) 0.0212(5) Uani d 1 . .
H H38 0.5441 0.4411 -0.1214 0.025 Uiso calc 1 . .
C C39 0.6901(2) 0.47282(19) -0.14959(18) 0.0210(5) Uani d 1 . .
H H39 0.6944 0.5049 -0.2108 0.025 Uiso calc 1 . .
C C40 0.7731(2) 0.46294(19) -0.11218(17) 0.0200(5) Uani d 1 . .
H H40 0.8343 0.4882 -0.1487 0.024 Uiso calc 1 . .
Cu Cu2 0.56018(6) 0.97573(6) 0.79726(6) 0.01538(12) Uani d 0.7352(14) D 1
Cu Cu3 0.5000 1.0000 0.5000 0.01047(13) Uiso d 0.4709 D 1
V V1 0.95076(9) 0.79335(5) 0.10550(6) 0.01270(15) Uani d 0.7352(14) D 1
V V2 0.77601(4) 0.97960(4) 0.44990(4) 0.01551(14) Uani d 0.7352(14) D 1
P P1 0.88092(7) 0.81892(8) 0.32345(8) 0.01655(19) Uani d 0.7352(14) D 1
O O1 0.8668(2) 0.91785(19) 0.35435(18) 0.0244(5) Uani d 0.7352(14) D 1
O O2 0.7864(2) 0.7721(2) 0.3632(2) 0.0299(6) Uani d 0.7352(14) D 1
O O3 0.9169(2) 0.8363(2) 0.2171(2) 0.0224(6) Uani d 0.7352(14) D 1
O O5 0.64045(18) 0.85336(19) 0.72429(18) 0.0148(4) Uiso d 0.7352(14) D 1
O O6 0.7417(2) 0.8989(2) 0.55903(18) 0.0176(5) Uiso d 0.7352(14) D 1
O O10 0.87623(18) 0.7029(3) 0.1010(3) 0.0172(6) Uani d 0.7352(14) D 1
O O13 0.9359(3) 0.8868(3) 0.0278(3) 0.0278(8) Uani d 0.7352(14) D 1
O O14 1.07312(19) 0.74676(17) 0.07921(18) 0.0212(5) Uani d 0.7352(14) D 1
O O15 0.8349(3) 1.0643(2) 0.4592(2) 0.0271(6) Uani d 0.7352(14) D 1
O O16 0.6712(2) 1.0386(2) 0.4240(2) 0.0225(6) Uani d 0.7352(14) D 1
N N4 0.7041(3) 1.0021(2) 0.7853(2) 0.0191(6) Uani d 0.7352(14) D 1
N N5 0.5752(3) 0.9153(2) 0.9179(2) 0.0221(6) Uani d 0.7352(14) D 1
N N6 0.4157(3) 0.9410(5) 0.8554(5) 0.0274(11) Uani d 0.7352(14) D 1
C C41 0.7653(3) 1.0467(3) 0.7096(3) 0.0257(7) Uani d 0.7352(14) D 1
H H41 0.7378 1.0755 0.6588 0.031 Uiso calc 0.7352(14) D 1
C C42 0.8686(3) 1.0524(3) 0.7031(3) 0.0321(8) Uani d 0.7352(14) D 1
H H42 0.9115 1.0830 0.6482 0.038 Uiso calc 0.7352(14) D 1
C C43 0.9067(4) 1.0124(3) 0.7780(4) 0.0371(9) Uani d 0.7352(14) D 1
H H43 0.9758 1.0172 0.7761 0.045 Uiso calc 0.7352(14) D 1
C C44 0.8433(4) 0.9648(4) 0.8572(5) 0.0344(11) Uani d 0.7352(14) D 1
H H44 0.8688 0.9360 0.9092 0.041 Uiso calc 0.7352(14) D 1
C C45 0.7423(3) 0.9607(3) 0.8577(3) 0.0235(7) Uani d 0.7352(14) D 1
C C46 0.6679(4) 0.9127(3) 0.9346(3) 0.0232(7) Uani d 0.7352(14) D 1
C C47 0.6826(5) 0.8680(3) 1.0205(3) 0.0372(10) Uani d 0.7352(14) D 1
H H47 0.7470 0.8639 1.0341 0.045 Uiso calc 0.7352(14) D 1
C C48 0.5986(5) 0.8295(4) 1.0858(3) 0.0403(11) Uani d 0.7352(14) D 1
H H48 0.6065 0.7988 1.1447 0.048 Uiso calc 0.7352(14) D 1
C C49 0.5065(4) 0.8346(3) 1.0673(3) 0.0373(10) Uani d 0.7352(14) D 1
H H49 0.4503 0.8085 1.1127 0.045 Uiso calc 0.7352(14) D 1
C C50 0.4952(4) 0.8795(3) 0.9795(3) 0.0263(8) Uani d 0.7352(14) D 1
C C51 0.4021(4) 0.8945(3) 0.9440(3) 0.0298(9) Uani d 0.7352(14) D 1
C C52 0.3055(5) 0.8683(3) 0.9952(4) 0.0442(13) Uani d 0.7352(14) D 1
H H52 0.2967 0.8336 1.0560 0.053 Uiso calc 0.7352(14) D 1
C C53 0.2241(5) 0.8931(5) 0.9565(6) 0.0539(18) Uani d 0.7352(14) D 1
H H53 0.1573 0.8778 0.9918 0.065 Uiso calc 0.7352(14) D 1
C C54 0.2371(5) 0.9412(4) 0.8649(5) 0.0510(17) Uani d 0.7352(14) D 1
H H54 0.1806 0.9573 0.8376 0.061 Uiso calc 0.7352(14) D 1
C C55 0.3364(8) 0.9643(8) 0.8155(8) 0.0366(16) Uani d 0.7352(14) D 1
H H55 0.3478 0.9965 0.7537 0.044 Uiso calc 0.7352(14) D 1
Cu Cu2A 0.5369(2) 0.9667(2) 0.81309(19) 0.01538(12) Uani d 0.2648(14) D 2
V V1A 0.9234(8) 0.7958(8) 0.1146(8) 0.036(4) Uiso d 0.097(3) E 4
V V2A 0.8391(5) 0.9555(5) 0.4768(5) 0.0265(19) Uiso d 0.074(2) D 4
V V3 0.48270(12) 0.99669(12) 0.50607(12) 0.01047(13) Uiso d 0.2645 D 2
P P1A 0.8992(4) 0.8347(4) 0.2758(6) 0.0236(9) Uiso d 0.1658(19) F 2
O O1A 0.8196(13) 0.8947(11) 0.3518(11) 0.037(3) Uiso d 0.1658(19) F 2
O O2A 0.8349(10) 0.7741(9) 0.2551(9) 0.029(3) Uiso d 0.1658(19) F 2
O O3A 0.9567(13) 0.8886(12) 0.1947(11) 0.042(3) Uiso d 0.1658(19) F 2
O O5A 0.6121(6) 0.8495(5) 0.7371(5) 0.0148(4) Uiso d 0.2648(14) D 2
O O6A 0.7401(7) 0.8995(6) 0.5816(6) 0.0176(5) Uiso d 0.2648(14) D 2
O O13A 0.996(3) 0.916(2) 0.530(2) 0.086(11) Uiso d 0.140(10) D 4
O O16A 0.6372(7) 1.0326(8) 0.4453(8) 0.0225(6) Uani d 0.2648(14) D 2
N N4A 0.6779(8) 0.9815(6) 0.8250(7) 0.0191(6) Uani d 0.2648(14) D 2
N N5A 0.5303(10) 0.8997(7) 0.9378(8) 0.0221(6) Uani d 0.2648(14) D 2
N N6A 0.3893(14) 0.9393(17) 0.8521(17) 0.0274(11) Uani d 0.2648(14) D 2
C C41A 0.7503(11) 1.0250(9) 0.7575(10) 0.0257(7) Uani d 0.2648(14) D 2
H H41A 0.7334 1.0577 0.7024 0.031 Uiso calc 0.2648(14) D 2
C C42A 0.8523(10) 1.0233(9) 0.7666(10) 0.0321(8) Uani d 0.2648(14) D 2
H H42A 0.9032 1.0553 0.7200 0.038 Uiso calc 0.2648(14) D 2
C C43A 0.8712(14) 0.9729(16) 0.8463(17) 0.0371(9) Uani d 0.2648(14) D 2
H H43A 0.9380 0.9698 0.8550 0.045 Uiso calc 0.2648(14) D 2
C C44A 0.7998(10) 0.9262(9) 0.9147(10) 0.0344(11) Uani d 0.2648(14) D 2
H H44A 0.8158 0.8911 0.9695 0.041 Uiso calc 0.2648(14) D 2
C C45A 0.7017(11) 0.9327(9) 0.8999(11) 0.0235(7) Uani d 0.2648(14) D 2
C C46A 0.6137(10) 0.8909(7) 0.9677(7) 0.0232(7) Uani d 0.2648(14) D 2
C C47A 0.6103(17) 0.8462(11) 1.0570(11) 0.0372(10) Uani d 0.2648(14) D 2
H H47A 0.6688 0.8381 1.0806 0.045 Uiso calc 0.2648(14) D 2
C C48A 0.5160(13) 0.8129(9) 1.1124(9) 0.0403(11) Uani d 0.2648(14) D 2
H H48A 0.5112 0.7821 1.1740 0.048 Uiso calc 0.2648(14) D 2
C C49A 0.4307(13) 0.8251(8) 1.0771(8) 0.0373(10) Uani d 0.2648(14) D 2
H H49A 0.3680 0.8025 1.1139 0.045 Uiso calc 0.2648(14) D 2
C C50A 0.4395(12) 0.8714(8) 0.9862(8) 0.0263(8) Uani d 0.2648(14) D 2
C C51A 0.3577(11) 0.8923(9) 0.9383(10) 0.0298(9) Uani d 0.2648(14) D 2
C C52A 0.2560(18) 0.8691(12) 0.9739(14) 0.0442(13) Uani d 0.2648(14) D 2
H H52A 0.2353 0.8323 1.0333 0.053 Uiso calc 0.2648(14) D 2
C C53A 0.1885(14) 0.9007(12) 0.9208(15) 0.0539(18) Uani d 0.2648(14) D 2
H H53A 0.1173 0.8929 0.9473 0.065 Uiso calc 0.2648(14) D 2
C C54A 0.2192(15) 0.9440(15) 0.8293(17) 0.0510(17) Uani d 0.2648(14) D 2
H H54A 0.1740 0.9620 0.7902 0.061 Uiso calc 0.2648(14) D 2
C C55A 0.323(3) 0.958(3) 0.801(3) 0.0366(16) Uani d 0.2648(14) D 2
H H55A 0.3496 0.9841 0.7381 0.044 Uiso calc 0.2648(14) D 2
V V2B 0.7880(10) 0.9234(11) 0.4634(9) 0.027(2) Uiso d 0.0389(18) D 4
P P1B 0.8900(7) 0.8553(7) 0.3137(6) 0.0236(9) Uiso d 0.099(2) G 3
O O1B 0.7876(15) 0.8436(15) 0.3824(13) 0.031(3) Uiso d 0.099(2) G 3
O O2B 0.894(2) 0.817(2) 0.2312(16) 0.031(3) Uiso d 0.099(2) G 3
O O3B 0.9123(16) 0.9505(13) 0.2961(14) 0.031(3) Uiso d 0.099(2) G 3
O O10A 0.8449(7) 0.7026(10) 0.1083(10) 0.0172(6) Uani d 0.2648(14) D 3
O O17 0.8559(11) 1.0364(10) 0.4352(11) 0.0271(6) Uani d 0.180(7) D 4
O O18 0.7490(14) 0.7712(12) 0.1997(12) 0.023(5) Uiso d 0.109(8) E 4
O O21 0.8987(18) 0.8852(18) 0.0435(17) 0.0278(8) Uani d 0.131(8) E 4
O O24 0.38317(18) 0.29779(16) 0.13384(16) 0.0353(5) Uani d 1 . .
H H24A 0.3547 0.3508 0.1577 0.053 Uiso d 1 . .
H H24B 0.3783 0.2478 0.1774 0.053 Uiso d 1 . .
O O12A 0.951(4) 0.913(3) 0.509(3) 0.086(10) Uiso d 0.115(10) D 4

loop_
_atom_site_aniso_label
_atom_site_aniso_U_11
_atom_site_aniso_U_22
_atom_site_aniso_U_33
_atom_site_aniso_U_12
_atom_site_aniso_U_13
_atom_site_aniso_U_23
Cu1 0.01616(14) 0.02409(15) 0.01259(14) -0.01198(11) -0.00153(10) -0.00032(11)
P2 0.0173(3) 0.0110(2) 0.0185(3) -0.0038(2) -0.0058(2) -0.0029(2)
P3 0.0165(3) 0.0132(2) 0.0161(3) -0.0059(2) -0.0032(2) -0.0022(2)
P4 0.0174(3) 0.0183(3) 0.0118(3) -0.0072(2) -0.0020(2) -0.0027(2)
O4 0.0208(8) 0.0144(7) 0.0164(8) -0.0037(6) -0.0067(6) -0.0007(6)
O7 0.0328(10) 0.0187(8) 0.0281(10) -0.0079(7) -0.0171(8) 0.0032(7)
O8 0.0352(10) 0.0144(8) 0.0229(9) -0.0059(7) -0.0138(8) -0.0030(6)
O9 0.0179(9) 0.0259(9) 0.0343(11) -0.0071(7) 0.0042(8) -0.0081(8)
O11 0.0169(8) 0.0305(9) 0.0135(8) -0.0104(7) -0.0029(6) -0.0033(7)
O12 0.0158(8) 0.0307(9) 0.0147(8) -0.0118(7) -0.0014(6) -0.0025(7)
O19 0.0323(12) 0.0388(13) 0.077(2) 0.0021(10) -0.0276(13) -0.0212(13)
N1 0.0184(9) 0.0226(10) 0.0125(9) -0.0101(8) -0.0007(7) -0.0020(7)
N2 0.0174(9) 0.0219(9) 0.0153(9) -0.0104(8) -0.0013(7) -0.0024(7)
N3 0.0169(9) 0.0223(10) 0.0152(10) -0.0084(8) -0.0010(7) -0.0049(7)
C1 0.0180(10) 0.0138(9) 0.0120(10) -0.0066(8) -0.0007(8) -0.0044(7)
C2 0.0158(10) 0.0123(9) 0.0196(11) -0.0060(8) -0.0010(8) -0.0053(8)
C3 0.0218(12) 0.0202(11) 0.0237(13) -0.0038(9) 0.0024(10) -0.0053(9)
C4 0.0176(12) 0.0241(12) 0.0348(15) -0.0014(9) 0.0023(10) -0.0079(11)
C5 0.0154(11) 0.0207(11) 0.0383(15) -0.0024(9) -0.0083(10) -0.0092(10)
C6 0.0200(11) 0.0211(11) 0.0245(13) -0.0030(9) -0.0077(10) -0.0062(9)
C7 0.0142(10) 0.0179(10) 0.0210(12) -0.0041(8) -0.0018(8) -0.0069(8)
C8 0.0183(10) 0.0118(9) 0.0093(9) -0.0065(8) -0.0012(8) -0.0013(7)
C9 0.0139(10) 0.0138(9) 0.0150(10) -0.0046(7) -0.0026(8) -0.0028(8)
C10 0.0189(11) 0.0145(9) 0.0150(10) -0.0054(8) -0.0062(8) -0.0038(8)
C11 0.0176(10) 0.0123(9) 0.0127(10) -0.0050(8) -0.0029(8) -0.0020(7)
C12 0.0192(11) 0.0137(9) 0.0172(11) -0.0052(8) -0.0070(9) 0.0002(8)
C13 0.0217(11) 0.0149(10) 0.0140(10) -0.0073(8) -0.0066(8) -0.0003(8)
C14 0.0182(10) 0.0144(9) 0.0132(10) -0.0083(8) -0.0009(8) -0.0030(8)
C15 0.0187(11) 0.0130(9) 0.0159(11) -0.0047(8) -0.0013(8) -0.0043(8)
C16 0.0150(10) 0.0161(10) 0.0180(11) -0.0051(8) -0.0010(8) -0.0025(8)
C17 0.0191(11) 0.0144(9) 0.0157(11) -0.0081(8) -0.0034(8) -0.0031(8)
C18 0.0273(13) 0.0186(11) 0.0221(12) -0.0110(9) 0.0030(10) -0.0107(9)
C19 0.0208(11) 0.0204(11) 0.0203(12) -0.0097(9) 0.0056(9) -0.0103(9)
C20 0.0187(11) 0.0169(10) 0.0116(10) -0.0076(8) 0.0002(8) -0.0048(8)
C21 0.0179(11) 0.0261(12) 0.0150(11) -0.0115(9) 0.0003(8) -0.0059(9)
C22 0.0170(11) 0.0265(12) 0.0150(11) -0.0103(9) -0.0012(8) -0.0053(9)
C23 0.0164(10) 0.0180(10) 0.0127(10) -0.0056(8) -0.0007(8) -0.0050(8)
C24 0.0187(11) 0.0205(11) 0.0157(11) -0.0107(9) -0.0020(8) -0.0026(8)
C25 0.0201(11) 0.0219(11) 0.0157(11) -0.0115(9) -0.0040(9) -0.0035(9)
C26 0.0195(11) 0.0255(12) 0.0157(11) -0.0105(9) -0.0026(9) -0.0022(9)
C27 0.0204(12) 0.0295(13) 0.0213(12) -0.0098(10) -0.0064(10) -0.0036(10)
C28 0.0267(13) 0.0251(12) 0.0191(12) -0.0084(10) -0.0084(10) -0.0018(9)
C29 0.0255(12) 0.0228(11) 0.0158(11) -0.0097(9) -0.0039(9) -0.0019(9)
C30 0.0193(11) 0.0212(11) 0.0158(11) -0.0095(9) -0.0018(9) -0.0045(8)
C31 0.0207(11) 0.0219(11) 0.0152(11) -0.0090(9) -0.0025(9) -0.0032(9)
C32 0.0249(13) 0.0274(12) 0.0174(12) -0.0119(10) -0.0027(10) -0.0005(9)
C33 0.0231(13) 0.0328(14) 0.0211(13) -0.0142(11) 0.0001(10) 0.0014(10)
C34 0.0186(12) 0.0287(13) 0.0248(13) -0.0112(10) -0.0013(10) -0.0011(10)
C35 0.0170(11) 0.0214(11) 0.0182(11) -0.0077(9) -0.0021(9) -0.0036(9)
C36 0.0161(10) 0.0180(10) 0.0172(11) -0.0073(8) -0.0020(8) -0.0037(8)
C37 0.0167(11) 0.0210(11) 0.0227(12) -0.0069(9) -0.0024(9) -0.0038(9)
C38 0.0185(11) 0.0227(11) 0.0253(13) -0.0045(9) -0.0074(9) -0.0067(9)
C39 0.0226(12) 0.0233(11) 0.0168(11) -0.0042(9) -0.0039(9) -0.0047(9)
C40 0.0192(11) 0.0252(12) 0.0155(11) -0.0089(9) -0.0003(9) -0.0045(9)
Cu2 0.0193(4) 0.0151(2) 0.0114(3) -0.0060(2) -0.0037(2) 0.0009(2)
V1 0.0148(4) 0.0114(3) 0.0115(3) -0.0032(3) -0.0039(3) 0.00046(19)
V2 0.0142(3) 0.0124(3) 0.0159(3) -0.00148(18) -0.00193(19) 0.00172(19)
P1 0.0127(4) 0.0184(4) 0.0177(6) 0.0002(3) -0.0054(3) -0.0025(4)
O1 0.0279(14) 0.0180(11) 0.0224(13) 0.0030(10) -0.0041(11) -0.0046(9)
O2 0.0173(12) 0.0357(15) 0.0339(15) -0.0098(11) -0.0090(11) 0.0087(12)
O3 0.0230(16) 0.0275(16) 0.0149(14) -0.0019(11) -0.0060(10) -0.0010(11)
O10 0.0085(16) 0.0206(9) 0.0228(12) -0.0046(15) -0.0038(16) -0.0028(8)
O13 0.041(2) 0.0238(13) 0.0194(17) -0.0121(17) -0.0105(16) 0.0052(11)
O14 0.0161(11) 0.0155(10) 0.0298(13) -0.0059(8) 0.0014(9) -0.0072(9)
O15 0.0268(15) 0.0197(15) 0.0343(18) -0.0082(12) -0.0032(13) -0.0067(11)
O16 0.0164(17) 0.0226(11) 0.0255(19) -0.0005(13) -0.0045(13) -0.0028(12)
N4 0.0256(16) 0.0162(13) 0.0176(17) -0.0048(11) -0.0077(13) -0.0031(12)
N5 0.0386(19) 0.0122(12) 0.0099(14) -0.0008(12) -0.0025(13) -0.0007(10)
N6 0.025(3) 0.0151(10) 0.0331(14) -0.006(2) 0.003(2) 0.0019(10)
C41 0.0295(18) 0.0234(17) 0.026(2) -0.0114(13) -0.0082(16) -0.0011(15)
C42 0.0288(18) 0.0303(18) 0.042(2) -0.0113(14) -0.0097(17) -0.0088(16)
C43 0.028(2) 0.038(2) 0.054(3) -0.0043(16) -0.0189(19) -0.0155(18)
C44 0.036(3) 0.031(2) 0.044(3) -0.0013(19) -0.020(2) -0.0135(17)
C45 0.0326(18) 0.0186(15) 0.0224(18) 0.0008(13) -0.0136(14) -0.0067(13)
C46 0.040(2) 0.0156(15) 0.0142(16) 0.0024(13) -0.0114(14) -0.0048(12)
C47 0.069(3) 0.0250(18) 0.0205(18) 0.0004(18) -0.0245(19) -0.0015(14)
C48 0.076(3) 0.025(2) 0.0149(19) -0.001(2) -0.014(2) -0.0001(15)
C49 0.067(3) 0.0187(15) 0.0148(16) -0.0050(18) 0.0006(18) 0.0003(12)
C50 0.041(2) 0.0129(13) 0.0144(15) -0.0017(16) 0.0050(17) -0.0035(11)
C51 0.033(2) 0.0128(12) 0.0315(17) -0.0058(17) 0.0102(19) -0.0040(12)
C52 0.043(3) 0.0212(17) 0.051(3) -0.0155(19) 0.021(2) -0.0095(17)
C53 0.038(3) 0.027(2) 0.081(4) -0.017(2) 0.023(2) -0.022(3)
C54 0.027(2) 0.0220(16) 0.096(5) -0.0112(17) 0.002(2) -0.015(3)
C55 0.027(3) 0.017(2) 0.063(4) -0.0120(17) -0.008(2) 0.000(2)
Cu2A 0.0193(4) 0.0151(2) 0.0114(3) -0.0060(2) -0.0037(2) 0.0009(2)
O16A 0.0164(17) 0.0226(11) 0.0255(19) -0.0005(13) -0.0045(13) -0.0028(12)
N4A 0.0256(16) 0.0162(13) 0.0176(17) -0.0048(11) -0.0077(13) -0.0031(12)
N5A 0.0386(19) 0.0122(12) 0.0099(14) -0.0008(12) -0.0025(13) -0.0007(10)
N6A 0.025(3) 0.0151(10) 0.0331(14) -0.006(2) 0.003(2) 0.0019(10)
C41A 0.0295(18) 0.0234(17) 0.026(2) -0.0114(13) -0.0082(16) -0.0011(15)
C42A 0.0288(18) 0.0303(18) 0.042(2) -0.0113(14) -0.0097(17) -0.0088(16)
C43A 0.028(2) 0.038(2) 0.054(3) -0.0043(16) -0.0189(19) -0.0155(18)
C44A 0.036(3) 0.031(2) 0.044(3) -0.0013(19) -0.020(2) -0.0135(17)
C45A 0.0326(18) 0.0186(15) 0.0224(18) 0.0008(13) -0.0136(14) -0.0067(13)
C46A 0.040(2) 0.0156(15) 0.0142(16) 0.0024(13) -0.0114(14) -0.0048(12)
C47A 0.069(3) 0.0250(18) 0.0205(18) 0.0004(18) -0.0245(19) -0.0015(14)
C48A 0.076(3) 0.025(2) 0.0149(19) -0.001(2) -0.014(2) -0.0001(15)
C49A 0.067(3) 0.0187(15) 0.0148(16) -0.0050(18) 0.0006(18) 0.0003(12)
C50A 0.041(2) 0.0129(13) 0.0144(15) -0.0017(16) 0.0050(17) -0.0035(11)
C51A 0.033(2) 0.0128(12) 0.0315(17) -0.0058(17) 0.0102(19) -0.0040(12)
C52A 0.043(3) 0.0212(17) 0.051(3) -0.0155(19) 0.021(2) -0.0095(17)
C53A 0.038(3) 0.027(2) 0.081(4) -0.017(2) 0.023(2) -0.022(3)
C54A 0.027(2) 0.0220(16) 0.096(5) -0.0112(17) 0.002(2) -0.015(3)
C55A 0.027(3) 0.017(2) 0.063(4) -0.0120(17) -0.008(2) 0.000(2)
O10A 0.0085(16) 0.0206(9) 0.0228(12) -0.0046(15) -0.0038(16) -0.0028(8)
O17 0.0268(15) 0.0197(15) 0.0343(18) -0.0082(12) -0.0032(13) -0.0067(11)
O21 0.041(2) 0.0238(13) 0.0194(17) -0.0121(17) -0.0105(16) 0.0052(11)
O24 0.0320(11) 0.0278(10) 0.0393(13) -0.0053(9) -0.0055(10) 0.0020(9)

loop_
_atom_type_symbol
_atom_type_description
_atom_type_scat_dispersion_real
_atom_type_scat_dispersion_imag
_atom_type_scat_source
C C 0.0033 0.0016 'International Tables Vol C Tables 4.2.6.8 and 6.1.1.4'
H H 0.0000 0.0000 'International Tables Vol C Tables 4.2.6.8 and 6.1.1.4'
Cu Cu 0.3201 1.2651 'International Tables Vol C Tables 4.2.6.8 and 6.1.1.4'
N N 0.0061 0.0033 'International Tables Vol C Tables 4.2.6.8 and 6.1.1.4'
O O 0.0106 0.0060 'International Tables Vol C Tables 4.2.6.8 and 6.1.1.4'
P P 0.1023 0.0942 'International Tables Vol C Tables 4.2.6.8 and 6.1.1.4'
V V 0.3005 0.5294 'International Tables Vol C Tables 4.2.6.8 and 6.1.1.4'

loop_
_geom_angle_atom_site_label_1
_geom_angle_atom_site_label_2
_geom_angle_atom_site_label_3
_geom_angle_site_symmetry_1
_geom_angle_site_symmetry_3
_geom_angle
O12 Cu1 O11 . . 89.91(7)
O12 Cu1 N1 . . 106.28(8)
O12 Cu1 N2 . . 166.66(8)
O12 Cu1 N3 . . 93.41(8)
N1 Cu1 O11 . . 101.90(7)
N2 Cu1 O11 . . 101.18(8)
N2 Cu1 N1 . . 78.87(8)
N2 Cu1 N3 . . 79.45(9)
N3 Cu1 O11 . . 89.44(7)
N3 Cu1 N1 . . 157.11(8)
O4 P2 C11 . 1_545 109.57(10)
O4 P2 O6 . . 109.62(13)
O4 P2 O5A . . 105.8(3)
O4 P2 O6A . . 116.5(3)
O4 P2 V2B . . 96.6(3)
C11 P2 V2B 1_545 . 95.5(3)
O5 P2 O4 . . 116.60(12)
O5 P2 C11 . 1_545 107.57(13)
O5 P2 O6 . . 109.70(14)
O6 P2 C11 . 1_545 102.88(13)
O5A P2 C11 . 1_545 105.7(3)
O6A P2 C11 . 1_545 108.3(3)
O6A P2 O5A . . 110.5(4)
O7 P3 O9 . . 108.95(12)
O7 P3 C17 . . 103.13(11)
O8 P3 O7 . . 115.51(11)
O8 P3 O9 . . 112.28(12)
O8 P3 C17 . . 109.89(11)
O9 P3 C17 . . 106.34(11)
O11 P4 O12 . 2_765 114.46(10)
O11 P4 C23 . 1_545 107.42(11)
O11 P4 O10 . . 113.93(15)
O11 P4 O10A . . 103.2(5)
O12 P4 C23 2_765 1_545 108.12(11)
O12 P4 O10 2_765 . 105.51(12)
O12 P4 O10A 2_765 . 119.9(3)
O10 P4 C23 . 1_545 107.05(17)
O10A P4 C23 . 1_545 102.6(5)
P2 O4 Cu3 . . 140.93(11)
P2 O4 V3 . 2_676 134.19(12)
P2 O4 V3 . . 147.61(12)
V3 O4 V3 2_676 . 13.71(9)
P3 O7 Cu2 . . 157.78(14)
P3 O7 Cu2A . . 148.60(15)
P3 O8 Cu3 . . 148.54(12)
P3 O8 V3 . 2_676 145.83(13)
P3 O8 V3 . . 150.00(13)
V3 O8 V3 2_676 . 13.85(9)
P3 O9 H9 . . 109.5
P3 O9 O18 . 2_676 167.0(6)
P4 O11 Cu1 . . 118.60(10)
P4 O12 Cu1 2_765 . 133.19(12)
H19A O19 H19B . . 109.5
C26 N1 Cu1 . . 128.45(17)
C26 N1 C30 . . 117.9(2)
C30 N1 Cu1 . . 113.69(16)
C31 N2 Cu1 . . 119.75(17)
C31 N2 C35 . . 121.8(2)
C35 N2 Cu1 . . 118.50(17)
C36 N3 Cu1 . . 114.83(16)
C40 N3 Cu1 . . 126.06(17)
C40 N3 C36 . . 119.1(2)
C2 C1 C14 . . 103.56(18)
C2 C1 C20 . . 112.85(19)
C8 C1 C2 . . 112.32(19)
C8 C1 C14 . . 114.11(19)
C8 C1 C20 . . 103.05(17)
C14 C1 C20 . . 111.28(19)
C3 C2 C1 . . 123.2(2)
C3 C2 C7 . . 117.8(2)
C7 C2 C1 . . 118.8(2)
C2 C3 H3 . . 119.6
C4 C3 C2 . . 120.8(3)
C4 C3 H3 . . 119.6
C3 C4 H4 . . 119.4
C3 C4 C5 . . 121.2(2)
C5 C4 H4 . . 119.4
C4 C5 C6 . . 118.8(2)
C4 C5 P1 . 2_776 115.9(2)
C4 C5 P1A . 2_776 134.4(3)
C4 C5 P1B . 2_776 118.2(3)
C6 C5 P1 . 2_776 125.2(2)
C6 C5 P1A . 2_776 106.8(3)
C6 C5 P1B . 2_776 121.0(3)
C5 C6 H6 . . 120.2
C7 C6 C5 . . 119.5(2)
C7 C6 H6 . . 120.2
C2 C7 H7 . . 119.1
C6 C7 C2 . . 121.7(2)
C6 C7 H7 . . 119.1
C9 C8 C1 . . 122.9(2)
C9 C8 C13 . . 117.9(2)
C13 C8 C1 . . 118.7(2)
C8 C9 H9A . . 119.7
C8 C9 C10 . . 120.5(2)
C10 C9 H9A . . 119.7
C9 C10 H10 . . 119.4
C11 C10 C9 . . 121.3(2)
C11 C10 H10 . . 119.4
C10 C11 P2 . 1_565 120.40(18)
C10 C11 C12 . . 118.3(2)
C12 C11 P2 . 1_565 121.15(17)
C11 C12 H12 . . 119.8
C13 C12 C11 . . 120.5(2)
C13 C12 H12 . . 119.8
C8 C13 H13 . . 119.3
C12 C13 C8 . . 121.5(2)
C12 C13 H13 . . 119.3
C15 C14 C1 . . 124.9(2)
C15 C14 C19 . . 118.1(2)
C19 C14 C1 . . 116.8(2)
C14 C15 H15 . . 119.6
C14 C15 C16 . . 120.8(2)
C16 C15 H15 . . 119.6
C15 C16 H16 . . 119.8
C17 C16 C15 . . 120.5(2)
C17 C16 H16 . . 119.8
C16 C17 P3 . . 123.51(18)
C18 C17 P3 . . 117.03(17)
C18 C17 C16 . . 118.7(2)
C17 C18 H18 . . 119.8
C19 C18 C17 . . 120.5(2)
C19 C18 H18 . . 119.8
C14 C19 H19 . . 119.4
C18 C19 C14 . . 121.3(2)
C18 C19 H19 . . 119.4
C21 C20 C1 . . 122.0(2)
C21 C20 C25 . . 118.3(2)
C25 C20 C1 . . 119.4(2)
C20 C21 H21 . . 119.5
C22 C21 C20 . . 120.9(2)
C22 C21 H21 . . 119.5
C21 C22 H22 . . 119.7
C21 C22 C23 . . 120.6(2)
C23 C22 H22 . . 119.7
C22 C23 P4 . 1_565 119.10(19)
C22 C23 C24 . . 118.7(2)
C24 C23 P4 . 1_565 122.13(18)
C23 C24 H24 . . 119.7
C25 C24 C23 . . 120.6(2)
C25 C24 H24 . . 119.7
C20 C25 H25 . . 119.6
C24 C25 C20 . . 120.8(2)
C24 C25 H25 . . 119.6
N1 C26 H26 . . 118.8
N1 C26 C27 . . 122.4(2)
C27 C26 H26 . . 118.8
C26 C27 H27 . . 120.2
C28 C27 C26 . . 119.7(2)
C28 C27 H27 . . 120.2
C27 C28 H28 . . 120.7
C27 C28 C29 . . 118.5(2)
C29 C28 H28 . . 120.7
C28 C29 H29 . . 120.6
C30 C29 C28 . . 118.9(2)
C30 C29 H29 . . 120.6
N1 C30 C29 . . 122.7(2)
N1 C30 C31 . . 114.1(2)
C29 C30 C31 . . 123.2(2)
N2 C31 C30 . . 113.5(2)
N2 C31 C32 . . 120.9(2)
C32 C31 C30 . . 125.6(2)
C31 C32 H32 . . 120.9
C33 C32 C31 . . 118.2(2)
C33 C32 H32 . . 120.9
C32 C33 H33 . . 119.9
C34 C33 C32 . . 120.2(2)
C34 C33 H33 . . 119.9
C33 C34 H34 . . 120.7
C33 C34 C35 . . 118.7(2)
C35 C34 H34 . . 120.7
N2 C35 C34 . . 120.2(2)
N2 C35 C36 . . 113.3(2)
C34 C35 C36 . . 126.5(2)
N3 C36 C35 . . 113.7(2)
N3 C36 C37 . . 122.1(2)
C37 C36 C35 . . 124.2(2)
C36 C37 H37 . . 120.6
C36 C37 C38 . . 118.8(2)
C38 C37 H37 . . 120.6
C37 C38 H38 . . 120.5
C39 C38 C37 . . 119.1(2)
C39 C38 H38 . . 120.5
C38 C39 H39 . . 120.4
C38 C39 C40 . . 119.3(2)
C40 C39 H39 . . 120.4
N3 C40 C39 . . 121.6(2)
N3 C40 H40 . . 119.2
C39 C40 H40 . . 119.2
O7 Cu2 O5 . . 105.68(10)
O7 Cu2 N4 . . 94.28(12)
O7 Cu2 N5 . . 155.14(12)
O7 Cu2 N6 . . 100.7(2)
N4 Cu2 O5 . . 87.34(11)
N5 Cu2 O5 . . 98.28(12)
N5 Cu2 N4 . . 80.10(16)
N5 Cu2 N6 . . 80.9(2)
N6 Cu2 O5 . . 100.9(2)
N6 Cu2 N4 . . 160.2(2)
O4 Cu3 O4 2_676 . 180.0
O4 Cu3 O16 . 2_676 85.63(10)
O4 Cu3 O16 2_676 2_676 94.38(10)
O4 Cu3 O16 . . 94.37(10)
O4 Cu3 O16 2_676 . 85.63(10)
O8 Cu3 O4 . . 92.18(7)
O8 Cu3 O4 2_676 2_676 92.18(7)
O8 Cu3 O4 . 2_676 87.82(7)
O8 Cu3 O4 2_676 . 87.82(7)
O8 Cu3 O8 2_676 . 180.0
O8 Cu3 O16 2_676 . 88.49(11)
O8 Cu3 O16 2_676 2_676 91.51(11)
O8 Cu3 O16 . 2_676 88.49(11)
O8 Cu3 O16 . . 91.51(11)
O16 Cu3 O16 . 2_676 180.0
O10 V1 O3 . . 115.92(16)
O13 V1 O3 . . 108.17(18)
O13 V1 O10 . . 109.53(19)
O14 V1 O3 . . 108.03(15)
O14 V1 O10 . . 108.29(14)
O14 V1 O13 . . 106.50(18)
O6 V2 O1 . . 114.12(12)
O15 V2 O1 . . 106.01(16)
O15 V2 O6 . . 110.77(15)
O16 V2 O1 . . 111.13(16)
O16 V2 O6 . . 109.70(15)
O16 V2 O15 . . 104.63(17)
O1 P1 C5 . 2_776 104.28(15)
O1 P1 O3 . . 106.69(17)
O2 P1 C5 . 2_776 110.96(15)
O2 P1 O1 . . 113.47(18)
O2 P1 O3 . . 113.92(18)
O3 P1 C5 . 2_776 106.86(16)
P1 O1 V2 . . 135.17(19)
P1 O3 V1 . . 151.1(2)
P2 O5 Cu2 . . 122.04(15)
P2 O6 V2 . . 139.55(18)
P4 O10 V1 . . 134.68(18)
V2 O16 Cu3 . . 124.02(18)
C41 N4 Cu2 . . 125.3(3)
C41 N4 C45 . . 119.7(4)
C45 N4 Cu2 . . 114.6(3)
C46 N5 Cu2 . . 117.5(3)
C50 N5 Cu2 . . 118.9(3)
C50 N5 C46 . . 123.6(4)
C51 N6 Cu2 . . 113.1(4)
C55 N6 Cu2 . . 125.5(6)
C55 N6 C51 . . 121.4(6)
N4 C41 H41 . . 119.0
N4 C41 C42 . . 121.9(4)
C42 C41 H41 . . 119.0
C41 C42 H42 . . 120.8
C43 C42 C41 . . 118.4(4)
C43 C42 H42 . . 120.8
C42 C43 H43 . . 120.1
C42 C43 C44 . . 119.9(5)
C44 C43 H43 . . 120.1
C43 C44 H44 . . 120.9
C45 C44 C43 . . 118.2(6)
C45 C44 H44 . . 120.9
N4 C45 C44 . . 121.8(5)
N4 C45 C46 . . 113.8(4)
C44 C45 C46 . . 124.4(4)
N5 C46 C45 . . 113.7(3)
N5 C46 C47 . . 119.3(5)
C47 C46 C45 . . 127.1(4)
C46 C47 H47 . . 121.3
C46 C47 C48 . . 117.3(5)
C48 C47 H47 . . 121.3
C47 C48 H48 . . 119.0
C49 C48 C47 . . 121.9(4)
C49 C48 H48 . . 119.0
C48 C49 H49 . . 120.5
C48 C49 C50 . . 118.9(5)
C50 C49 H49 . . 120.5
N5 C50 C49 . . 118.9(5)
N5 C50 C51 . . 112.5(4)
C49 C50 C51 . . 128.6(5)
N6 C51 C50 . . 114.7(4)
N6 C51 C52 . . 120.4(5)
C52 C51 C50 . . 124.9(5)
C51 C52 H52 . . 120.5
C53 C52 C51 . . 119.0(5)
C53 C52 H52 . . 120.5
C52 C53 H53 . . 119.4
C52 C53 C54 . . 121.2(5)
C54 C53 H53 . . 119.4
C53 C54 H54 . . 121.1
C55 C54 C53 . . 117.7(7)
C55 C54 H54 . . 121.1
N6 C55 C54 . . 120.4(9)
N6 C55 H55 . . 119.8
C54 C55 H55 . . 119.8
O7 Cu2A O5A . . 100.0(2)
O7 Cu2A N4A . . 94.8(3)
O7 Cu2A N6A . . 102.5(7)
N4A Cu2A O5A . . 91.0(3)
N5A Cu2A O7 . . 158.7(3)
N5A Cu2A O5A . . 100.5(4)
N5A Cu2A N4A . . 79.1(5)
N5A Cu2A N6A . . 80.3(8)
N6A Cu2A O5A . . 98.0(7)
N6A Cu2A N4A . . 158.7(8)
O21 V1A O18 . . 100.2(10)
V2B V2A O13A . . 141.1(13)
V2B V2A O17 . . 120.6(13)
V2B V2A O12A . . 133.5(17)
O17 V2A O13A . . 94.6(11)
O17 V2A O12A . . 100.3(16)
O12A V2A O13A . . 8.0(17)
O4 V3 O4 2_676 . 166.29(9)
O4 V3 O16A . . 85.4(3)
O4 V3 O16A 2_676 . 80.9(3)
O8 V3 O4 . . 91.14(10)
O8 V3 O4 2_676 . 86.99(10)
O8 V3 O4 . 2_676 87.05(10)
O8 V3 O4 2_676 2_676 91.51(10)
O8 V3 O8 2_676 . 166.15(9)
O8 V3 O16A 2_676 . 84.0(3)
O8 V3 O16A . . 82.2(3)
V3 V3 O4 2_676 2_676 84.0(4)
V3 V3 O4 2_676 . 82.3(4)
V3 V3 O8 2_676 . 82.4(4)
V3 V3 O8 2_676 2_676 83.7(4)
V3 V3 O16A 2_676 . 3.1(5)
V3 V3 O16A 2_676 2_676 176.0(6)
O16A V3 O4 2_676 2_676 99.9(4)
O16A V3 O4 2_676 . 93.8(4)
O16A V3 O8 2_676 . 97.9(4)
O16A V3 O8 2_676 2_676 95.9(4)
O16A V3 O16A 2_676 . 179.13(15)
O1A P1A C5 . 2_776 96.2(7)
O2A P1A C5 . 2_776 109.2(6)
O2A P1A O1A . . 105.2(9)
O3A P1A C5 . 2_776 115.2(7)
O3A P1A O1A . . 117.0(9)
O3A P1A O2A . . 112.5(10)
P2 O5A Cu2A . . 126.7(4)
O12A O13A V2A . . 17(4)
V3 O16A V3 2_676 . 0.87(14)
C41A N4A Cu2A . . 124.6(8)
C45A N4A Cu2A . . 115.0(9)
C45A N4A C41A . . 119.7(12)
C46A N5A Cu2A . . 117.3(10)
C46A N5A C50A . . 126.5(12)
C50A N5A Cu2A . . 116.1(9)
C51A N6A Cu2A . . 115.5(15)
C55A N6A Cu2A . . 127(2)
C55A N6A C51A . . 117(2)
N4A C41A H41A . . 119.1
N4A C41A C42A . . 121.8(12)
C42A C41A H41A . . 119.1
C41A C42A H42A . . 122.3
C43A C42A C41A . . 115.4(13)
C43A C42A H42A . . 122.3
C42A C43A H43A . . 118.1
C42A C43A C44A . . 123.8(15)
C44A C43A H43A . . 118.1
C43A C44A H44A . . 121.6
C43A C44A C45A . . 116.7(15)
C45A C44A H44A . . 121.6
N4A C45A C44A . . 122.6(15)
N4A C45A C46A . . 113.1(11)
C44A C45A C46A . . 124.3(13)
N5A C46A C45A . . 114.6(10)
N5A C46A C47A . . 118.8(15)
C47A C46A C45A . . 126.6(14)
C46A C47A H47A . . 121.1
C46A C47A C48A . . 117.7(15)
C48A C47A H47A . . 121.1
C47A C48A H48A . . 119.6
C49A C48A C47A . . 120.7(12)
C49A C48A H48A . . 119.6
C48A C49A H49A . . 120.7
C48A C49A C50A . . 118.5(14)
C50A C49A H49A . . 120.7
N5A C50A C49A . . 117.7(14)
N5A C50A C51A . . 116.0(10)
C49A C50A C51A . . 126.2(13)
N6A C51A C50A . . 112.1(13)
N6A C51A C52A . . 121.0(17)
C52A C51A C50A . . 127.0(14)
C51A C52A H52A . . 120.9
C53A C52A C51A . . 118.3(16)
C53A C52A H52A . . 120.9
C52A C53A H53A . . 118.6
C52A C53A C54A . . 122.8(17)
C54A C53A H53A . . 118.6
C53A C54A H54A . . 123.6
C53A C54A C55A . . 113(2)
C55A C54A H54A . . 123.6
N6A C55A C54A . . 127(3)
N6A C55A H55A . . 116.4
C54A C55A H55A . . 116.4
V2A V2B P2 . . 111.3(10)
V2A V2B O17 . . 32.9(8)
O17 V2B P2 . . 129.2(7)
O1B P1B C5 . 2_776 102.7(10)
O2B P1B C5 . 2_776 97.6(15)
O2B P1B O1B . . 108.0(10)
O3B P1B C5 . 2_776 118.3(10)
O3B P1B O1B . . 113.9(10)
O3B P1B O2B . . 114.5(11)
V2A O17 V2B . . 26.5(6)
O9 O18 V1A 2_676 . 143.4(10)
H24A O24 H24B . . 109.4
O13A O12A V2A . . 155(5)

loop_
_geom_bond_atom_site_label_1
_geom_bond_atom_site_label_2
_geom_bond_site_symmetry_2
_geom_bond_distance
Cu1 O11 . 2.2740(19)
Cu1 O12 . 1.9166(17)
Cu1 N1 . 2.086(2)
Cu1 N2 . 1.953(2)
Cu1 N3 . 2.041(2)
P2 O4 . 1.5027(18)
P2 C11 1_545 1.803(2)
P2 O5 . 1.483(3)
P2 O6 . 1.601(3)
P2 O5A . 1.602(8)
P2 O6A . 1.514(9)
P2 V2B . 2.835(14)
P3 O7 . 1.5019(19)
P3 O8 . 1.4995(19)
P3 O9 . 1.548(2)
P3 C17 . 1.798(2)
P4 O11 . 1.5041(19)
P4 O12 2_765 1.5214(19)
P4 C23 1_545 1.784(2)
P4 O10 . 1.568(4)
P4 O10A . 1.609(14)
O4 Cu3 . 1.9679(17)
O4 V3 2_676 1.978(2)
O4 V3 . 1.986(2)
O7 Cu2 . 1.833(2)
O7 Cu2A . 2.013(3)
O8 Cu3 . 1.9478(18)
O8 V3 2_676 1.959(2)
O8 V3 . 1.965(2)
O9 H9 . 0.8400
O9 O18 2_676 1.796(18)
O12 P4 2_765 1.5215(19)
O19 H19A . 0.8706
O19 H19B . 0.8702
N1 C26 . 1.338(3)
N1 C30 . 1.363(3)
N2 C31 . 1.335(3)
N2 C35 . 1.339(3)
N3 C36 . 1.351(3)
N3 C40 . 1.338(3)
C1 C2 . 1.541(3)
C1 C8 . 1.540(3)
C1 C14 . 1.541(3)
C1 C20 . 1.541(3)
C2 C3 . 1.395(3)
C2 C7 . 1.398(3)
C3 H3 . 0.9500
C3 C4 . 1.382(4)
C4 H4 . 0.9500
C4 C5 . 1.386(4)
C5 C6 . 1.405(4)
C5 P1 2_776 1.758(3)
C5 P1A 2_776 2.084(7)
C5 P1B 2_776 1.965(10)
C6 H6 . 0.9500
C6 C7 . 1.386(3)
C7 H7 . 0.9500
C8 C9 . 1.395(3)
C8 C13 . 1.401(3)
C9 H9A . 0.9500
C9 C10 . 1.397(3)
C10 H10 . 0.9500
C10 C11 . 1.388(3)
C11 P2 1_565 1.803(2)
C11 C12 . 1.398(3)
C12 H12 . 0.9500
C12 C13 . 1.386(3)
C13 H13 . 0.9500
C14 C15 . 1.382(3)
C14 C19 . 1.400(3)
C15 H15 . 0.9500
C15 C16 . 1.397(3)
C16 H16 . 0.9500
C16 C17 . 1.391(3)
C17 C18 . 1.390(3)
C18 H18 . 0.9500
C18 C19 . 1.378(3)
C19 H19 . 0.9500
C20 C21 . 1.390(3)
C20 C25 . 1.404(3)
C21 H21 . 0.9500
C21 C22 . 1.388(3)
C22 H22 . 0.9500
C22 C23 . 1.392(3)
C23 P4 1_565 1.784(2)
C23 C24 . 1.399(3)
C24 H24 . 0.9500
C24 C25 . 1.380(3)
C25 H25 . 0.9500
C26 H26 . 0.9500
C26 C27 . 1.391(4)
C27 H27 . 0.9500
C27 C28 . 1.383(4)
C28 H28 . 0.9500
C28 C29 . 1.390(4)
C29 H29 . 0.9500
C29 C30 . 1.386(4)
C30 C31 . 1.479(3)
C31 C32 . 1.392(3)
C32 H32 . 0.9500
C32 C33 . 1.388(4)
C33 H33 . 0.9500
C33 C34 . 1.386(4)
C34 H34 . 0.9500
C34 C35 . 1.396(3)
C35 C36 . 1.480(3)
C36 C37 . 1.380(4)
C37 H37 . 0.9500
C37 C38 . 1.388(4)
C38 H38 . 0.9500
C38 C39 . 1.381(4)
C39 H39 . 0.9500
C39 C40 . 1.390(4)
C40 H40 . 0.9500
Cu2 O5 . 2.176(3)
Cu2 N4 . 2.027(4)
Cu2 N5 . 1.933(3)
Cu2 N6 . 2.021(4)
Cu3 O4 2_676 1.9679(17)
Cu3 O8 2_676 1.9478(18)
Cu3 O16 . 2.393(3)
Cu3 O16 2_676 2.393(3)
V1 O3 . 1.847(3)
V1 O10 . 1.846(4)
V1 O13 . 1.615(4)
V1 O14 . 1.600(3)
V2 O1 . 1.847(3)
V2 O6 . 1.823(3)
V2 O15 . 1.654(3)
V2 O16 . 1.600(3)
P1 C5 2_776 1.758(3)
P1 O1 . 1.543(3)
P1 O2 . 1.487(3)
P1 O3 . 1.545(3)
N4 C41 . 1.338(5)
N4 C45 . 1.346(5)
N5 C46 . 1.357(6)
N5 C50 . 1.326(5)
N6 C51 . 1.365(9)
N6 C55 . 1.348(9)
C41 H41 . 0.9500
C41 C42 . 1.399(6)
C42 H42 . 0.9500
C42 C43 . 1.377(7)
C43 H43 . 0.9500
C43 C44 . 1.401(8)
C44 H44 . 0.9500
C44 C45 . 1.389(6)
C45 C46 . 1.460(6)
C46 C47 . 1.400(5)
C47 H47 . 0.9500
C47 C48 . 1.401(8)
C48 H48 . 0.9500
C48 C49 . 1.354(9)
C49 H49 . 0.9500
C49 C50 . 1.411(6)
C50 C51 . 1.489(7)
C51 C52 . 1.396(6)
C52 H52 . 0.9500
C52 C53 . 1.361(11)
C53 H53 . 0.9500
C53 C54 . 1.413(11)
C54 H54 . 0.9500
C54 C55 . 1.406(12)
C55 H55 . 0.9500
Cu2A O5A . 2.133(8)
Cu2A N4A . 2.046(10)
Cu2A N5A . 1.946(12)
Cu2A N6A . 2.016(17)
V1A O18 . 2.39(2)
V1A O21 . 1.54(3)
V2A O13A . 2.42(4)
V2A V2B . 1.010(15)
V2A O17 . 1.231(15)
V2A O12A . 1.68(5)
V3 O4 2_676 1.978(2)
V3 O8 2_676 1.959(2)
V3 V3 2_676 0.473(3)
V3 O16A . 2.151(9)
V3 O16A 2_676 1.679(9)
P1A C5 2_776 2.084(7)
P1A O1A . 1.582(16)
P1A O2A . 1.507(14)
P1A O3A . 1.425(18)
O13A O12A . 0.79(4)
O16A V3 2_676 1.679(9)
N4A C41A . 1.346(16)
N4A C45A . 1.312(16)
N5A C46A . 1.326(16)
N5A C50A . 1.333(17)
N6A C51A . 1.34(3)
N6A C55A . 1.32(3)
C41A H41A . 0.9500
C41A C42A . 1.434(18)
C42A H42A . 0.9500
C42A C43A . 1.35(3)
C43A H43A . 0.9500
C43A C44A . 1.37(2)
C44A H44A . 0.9500
C44A C45A . 1.403(17)
C45A C46A . 1.473(19)
C46A C47A . 1.384(17)
C47A H47A . 0.9500
C47A C48A . 1.43(3)
C48A H48A . 0.9500
C48A C49A . 1.39(2)
C49A H49A . 0.9500
C49A C50A . 1.401(16)
C50A C51A . 1.46(2)
C51A C52A . 1.41(3)
C52A H52A . 0.9500
C52A C53A . 1.36(3)
C53A H53A . 0.9500
C53A C54A . 1.39(3)
C54A H54A . 0.9500
C54A C55A . 1.40(4)
C55A H55A . 0.9500
V2B O17 . 1.95(2)
P1B C5 2_776 1.965(10)
P1B O1B . 1.486(18)
P1B O2B . 1.47(2)
P1B O3B . 1.416(17)
O18 O9 2_676 1.796(17)
O24 H24A . 0.8704
O24 H24B . 0.8704

loop_
_geom_torsion_atom_site_label_1
_geom_torsion_atom_site_label_2
_geom_torsion_atom_site_label_3
_geom_torsion_atom_site_label_4
_geom_torsion_site_symmetry_1
_geom_torsion_site_symmetry_4
_geom_torsion
Cu1 N1 C26 C27 . . -177.51(19)
Cu1 N1 C30 C29 . . 178.33(19)
Cu1 N1 C30 C31 . . 0.1(3)
Cu1 N2 C31 C30 . . -3.6(3)
Cu1 N2 C31 C32 . . 178.22(19)
Cu1 N2 C35 C34 . . -177.41(19)
Cu1 N2 C35 C36 . . 5.4(3)
Cu1 N3 C36 C35 . . -0.2(3)
Cu1 N3 C36 C37 . . -178.12(19)
Cu1 N3 C40 C39 . . 178.48(18)
P2 C11 C12 C13 1_565 . 175.26(18)
P3 O7 Cu2 O5 . . 94.2(4)
P3 O7 Cu2 N4 . . -177.4(4)
P3 O7 Cu2 N5 . . -101.8(5)
P3 O7 Cu2 N6 . . -10.5(5)
P3 C17 C18 C19 . . -168.3(2)
P4 C23 C24 C25 1_565 . 177.89(19)
O4 P2 O5 Cu2 . . -35.9(2)
O4 P2 O6 V2 . . -11.0(3)
O4 P2 O5A Cu2A . . -49.6(5)
O7 P3 O8 Cu3 . . -3.1(3)
O7 P3 O8 V3 . 2_676 -14.9(3)
O7 P3 O8 V3 . . 10.1(3)
O7 P3 O9 O18 . 2_676 20(3)
O7 P3 C17 C16 . . -96.9(2)
O7 P3 C17 C18 . . 73.3(2)
O8 P3 O7 Cu2 . . -75.7(4)
O8 P3 O7 Cu2A . . -81.1(3)
O8 P3 O9 O18 . 2_676 150(3)
O8 P3 C17 C16 . . 139.4(2)
O8 P3 C17 C18 . . -50.4(2)
O9 P3 O7 Cu2 . . 51.7(4)
O9 P3 O7 Cu2A . . 46.3(3)
O9 P3 O8 Cu3 . . -128.9(2)
O9 P3 O8 V3 . 2_676 -140.7(2)
O9 P3 O8 V3 . . -115.6(3)
O9 P3 C17 C16 . . 17.7(2)
O9 P3 C17 C18 . . -172.2(2)
O11 P4 O10 V1 . . -159.2(3)
O12 P4 O11 Cu1 2_765 . 38.88(14)
O12 P4 O10 V1 2_765 . -32.8(4)
N1 C26 C27 C28 . . -0.9(4)
N1 C30 C31 N2 . . 2.1(3)
N1 C30 C31 C32 . . -179.8(2)
N2 C31 C32 C33 . . 0.2(4)
N2 C35 C36 N3 . . -3.2(3)
N2 C35 C36 C37 . . 174.7(2)
N3 C36 C37 C38 . . -0.5(4)
C1 C2 C3 C4 . . -178.1(2)
C1 C2 C7 C6 . . 179.0(2)
C1 C8 C9 C10 . . 171.0(2)
C1 C8 C13 C12 . . -171.0(2)
C1 C14 C15 C16 . . -174.7(2)
C1 C14 C19 C18 . . 175.9(2)
C1 C20 C21 C22 . . 176.3(2)
C1 C20 C25 C24 . . -177.8(2)
C2 C1 C8 C9 . . 13.2(3)
C2 C1 C8 C13 . . -175.3(2)
C2 C1 C14 C15 . . 112.6(3)
C2 C1 C14 C19 . . -63.5(3)
C2 C1 C20 C21 . . 132.6(2)
C2 C1 C20 C25 . . -53.6(3)
C2 C3 C4 C5 . . 0.0(4)
C3 C2 C7 C6 . . 4.1(4)
C3 C4 C5 C6 . . 2.9(4)
C3 C4 C5 P1 . 2_776 -175.7(2)
C3 C4 C5 P1A . 2_776 179.6(3)
C3 C4 C5 P1B . 2_776 167.1(4)
C4 C5 C6 C7 . . -2.2(4)
C5 C6 C7 C2 . . -1.2(4)
C5 P1 O1 V2 2_776 . -101.9(3)
C5 P1 O3 V1 2_776 . 74.1(5)
C7 C2 C3 C4 . . -3.4(4)
C8 C1 C2 C3 . . -125.9(2)
C8 C1 C2 C7 . . 59.4(3)
C8 C1 C14 C15 . . -9.8(3)
C8 C1 C14 C19 . . 174.1(2)
C8 C1 C20 C21 . . -106.0(2)
C8 C1 C20 C25 . . 67.8(3)
C8 C9 C10 C11 . . -0.8(3)
C9 C8 C13 C12 . . 0.9(3)
C9 C10 C11 P2 . 1_565 -174.87(18)
C9 C10 C11 C12 . . 1.6(3)
C10 C11 C12 C13 . . -1.2(3)
C11 P2 O4 Cu3 1_545 . -102.72(17)
C11 P2 O4 V3 1_545 2_676 -104.66(17)
C11 P2 O4 V3 1_545 . -100.1(2)
C11 P2 O5 Cu2 1_545 . -159.34(13)
C11 P2 O6 V2 1_545 . 105.5(3)
C11 P2 O5A Cu2A 1_545 . -165.8(4)
C11 C12 C13 C8 . . -0.1(4)
C13 C8 C9 C10 . . -0.5(3)
C14 C1 C2 C3 . . 110.5(2)
C14 C1 C2 C7 . . -64.2(2)
C14 C1 C8 C9 . . 130.7(2)
C14 C1 C8 C13 . . -57.8(3)
C14 C1 C20 C21 . . 16.7(3)
C14 C1 C20 C25 . . -169.5(2)
C14 C15 C16 C17 . . -0.3(4)
C15 C14 C19 C18 . . -0.4(4)
C15 C16 C17 P3 . . 168.50(19)
C15 C16 C17 C18 . . -1.5(4)
C16 C17 C18 C19 . . 2.4(4)
C17 P3 O7 Cu2 . . 164.4(4)
C17 P3 O7 Cu2A . . 159.0(3)
C17 P3 O8 Cu3 . . 113.0(2)
C17 P3 O8 V3 . . 126.2(3)
C17 P3 O8 V3 . 2_676 101.2(2)
C17 P3 O9 O18 . 2_676 -90(3)
C17 C18 C19 C14 . . -1.4(4)
C19 C14 C15 C16 . . 1.3(4)
C20 C1 C2 C3 . . -10.0(3)
C20 C1 C2 C7 . . 175.4(2)
C20 C1 C8 C9 . . -108.5(2)
C20 C1 C8 C13 . . 63.0(3)
C20 C1 C14 C15 . . -125.9(2)
C20 C1 C14 C19 . . 58.0(3)
C20 C21 C22 C23 . . 0.7(4)
C21 C20 C25 C24 . . -3.8(4)
C21 C22 C23 P4 . 1_565 -179.36(19)
C21 C22 C23 C24 . . -2.4(4)
C22 C23 C24 C25 . . 1.1(4)
C23 P4 O11 Cu1 1_545 . -81.17(12)
C23 P4 O10 V1 1_545 . 82.2(3)
C23 C24 C25 C20 . . 2.1(4)
C25 C20 C21 C22 . . 2.4(4)
C26 N1 C30 C29 . . -0.5(4)
C26 N1 C30 C31 . . -178.8(2)
C26 C27 C28 C29 . . -0.1(4)
C27 C28 C29 C30 . . 0.7(4)
C28 C29 C30 N1 . . -0.4(4)
C28 C29 C30 C31 . . 177.7(2)
C29 C30 C31 N2 . . -176.1(2)
C29 C30 C31 C32 . . 2.0(4)
C30 N1 C26 C27 . . 1.2(4)
C30 C31 C32 C33 . . -177.7(3)
C31 N2 C35 C34 . . 2.8(4)
C31 N2 C35 C36 . . -174.4(2)
C31 C32 C33 C34 . . 0.6(4)
C32 C33 C34 C35 . . 0.2(4)
C33 C34 C35 N2 . . -1.9(4)
C33 C34 C35 C36 . . 174.9(3)
C34 C35 C36 N3 . . 179.8(2)
C34 C35 C36 C37 . . -2.3(4)
C35 N2 C31 C30 . . 176.2(2)
C35 N2 C31 C32 . . -2.0(4)
C35 C36 C37 C38 . . -178.2(2)
C36 N3 C40 C39 . . 0.1(4)
C36 C37 C38 C39 . . 0.0(4)
C37 C38 C39 C40 . . 0.5(4)
C38 C39 C40 N3 . . -0.6(4)
C40 N3 C36 C35 . . 178.4(2)
C40 N3 C36 C37 . . 0.4(4)
Cu2 N4 C41 C42 . . -172.4(3)
Cu2 N4 C45 C44 . . 174.5(4)
Cu2 N4 C45 C46 . . -5.8(4)
Cu2 N5 C46 C45 . . 2.2(4)
Cu2 N5 C46 C47 . . -178.8(3)
Cu2 N5 C50 C49 . . 179.5(3)
Cu2 N5 C50 C51 . . -1.2(4)
Cu2 N6 C51 C50 . . 0.2(6)
Cu2 N6 C51 C52 . . 177.9(4)
Cu2 N6 C55 C54 . . -176.1(6)
P1 C5 C6 C7 2_776 . 176.2(2)
O1 V2 O6 P2 . . -111.4(3)
O1 V2 O16 Cu3 . . 114.8(2)
O1 P1 O3 V1 . . -174.8(4)
O2 P1 O1 V2 . . 18.9(3)
O2 P1 O3 V1 . . -48.8(5)
O3 V1 O10 P4 . . -96.1(3)
O3 P1 O1 V2 . . 145.2(2)
O5 P2 O4 Cu3 . . 134.84(18)
O5 P2 O6 V2 . . -140.2(2)
O6 P2 O4 Cu3 . . 9.5(2)
O6 P2 O5 Cu2 . . 89.45(18)
O6 V2 O1 P1 . . 37.8(3)
O6 V2 O16 Cu3 . . -12.3(3)
O10 P4 O11 Cu1 . . 160.43(15)
O10 V1 O3 P1 . . 33.4(5)
O13 V1 O3 P1 . . 156.9(4)
O13 V1 O10 P4 . . 141.2(3)
O14 V1 O3 P1 . . -88.2(5)
O14 V1 O10 P4 . . 25.4(4)
O15 V2 O1 P1 . . 160.0(3)
O15 V2 O6 P2 . . 129.1(3)
O15 V2 O16 Cu3 . . -131.2(2)
O16 V2 O1 P1 . . -86.9(3)
O16 V2 O6 P2 . . 14.0(3)
N4 C41 C42 C43 . . -1.5(6)
N4 C45 C46 N5 . . 2.5(4)
N4 C45 C46 C47 . . -176.4(4)
N5 C46 C47 C48 . . -1.2(5)
N5 C50 C51 N6 . . 0.6(6)
N5 C50 C51 C52 . . -177.0(4)
N6 C51 C52 C53 . . -2.6(8)
C41 N4 C45 C44 . . 1.6(6)
C41 N4 C45 C46 . . -178.7(3)
C41 C42 C43 C44 . . 2.1(7)
C42 C43 C44 C45 . . -0.9(7)
C43 C44 C45 N4 . . -1.0(7)
C43 C44 C45 C46 . . 179.3(4)
C44 C45 C46 N5 . . -177.8(4)
C44 C45 C46 C47 . . 3.3(6)
C45 N4 C41 C42 . . -0.4(6)
C45 C46 C47 C48 . . 177.6(4)
C46 N5 C50 C49 . . -1.0(5)
C46 N5 C50 C51 . . 178.3(3)
C46 C47 C48 C49 . . 0.1(6)
C47 C48 C49 C50 . . 0.5(7)
C48 C49 C50 N5 . . -0.1(6)
C48 C49 C50 C51 . . -179.3(4)
C49 C50 C51 N6 . . 179.8(5)
C49 C50 C51 C52 . . 2.3(6)
C50 N5 C46 C45 . . -177.3(3)
C50 N5 C46 C47 . . 1.6(5)
C50 C51 C52 C53 . . 174.9(4)
C51 N6 C55 C54 . . 0.1(12)
C51 C52 C53 C54 . . 2.6(8)
C52 C53 C54 C55 . . -1.3(10)
C53 C54 C55 N6 . . -0.1(12)
C55 N6 C51 C50 . . -176.4(7)
C55 N6 C51 C52 . . 1.3(10)
Cu2A N4A C41A C42A . . -172.8(8)
Cu2A N4A C45A C44A . . 173.1(9)
Cu2A N4A C45A C46A . . -10.0(12)
Cu2A N5A C46A C45A . . -0.9(12)
Cu2A N5A C46A C47A . . 178.0(9)
Cu2A N5A C50A C49A . . -178.4(8)
Cu2A N5A C50A C51A . . 1.5(13)
Cu2A N6A C51A C50A . . 0(2)
Cu2A N6A C51A C52A . . 179.9(12)
Cu2A N6A C55A C54A . . -176(2)
P1A C5 C6 C7 2_776 . -179.8(2)
O5A P2 O4 V3 . 2_676 141.9(3)
O5A P2 O4 V3 . . 146.4(3)
O6A P2 O4 V3 . . 23.2(4)
O6A P2 O4 V3 . 2_676 18.7(4)
O6A P2 O5A Cu2A . . 77.3(6)
O13A V2A V2B P2 . . 78.1(19)
O13A V2A V2B O17 . . -152(2)
O13A V2A O17 V2B . . 162.5(15)
N4A C41A C42A C43A . . 1.8(19)
N4A C45A C46A N5A . . 7.3(14)
N4A C45A C46A C47A . . -171.5(11)
N5A C46A C47A C48A . . -0.6(18)
N5A C50A C51A N6A . . -1.1(18)
N5A C50A C51A C52A . . 179.3(13)
N6A C51A C52A C53A . . -4(3)
C41A N4A C45A C44A . . 2.2(17)
C41A N4A C45A C46A . . 179.1(10)
C41A C42A C43A C44A . . 0(3)
C42A C43A C44A C45A . . 0(3)
C43A C44A C45A N4A . . -0.6(19)
C43A C44A C45A C46A . . -177.1(14)
C44A C45A C46A N5A . . -175.8(10)
C44A C45A C46A C47A . . 5.3(19)
C45A N4A C41A C42A . . -2.8(17)
C45A C46A C47A C48A . . 178.2(11)
C46A N5A C50A C49A . . -1.9(16)
C46A N5A C50A C51A . . 178.0(10)
C46A C47A C48A C49A . . 0(2)
C47A C48A C49A C50A . . -0.4(18)
C48A C49A C50A N5A . . 1.2(16)
C48A C49A C50A C51A . . -178.6(11)
C49A C50A C51A N6A . . 178.7(15)
C49A C50A C51A C52A . . -1(2)
C50A N5A C46A C45A . . -177.4(10)
C50A N5A C46A C47A . . 1.5(17)
C50A C51A C52A C53A . . 175.5(14)
C51A N6A C55A C54A . . 7(4)
C51A C52A C53A C54A . . 8(3)
C52A C53A C54A C55A . . -5(3)
C53A C54A C55A N6A . . -3(4)
C55A N6A C51A C50A . . 177(2)
C55A N6A C51A C52A . . -3(3)
V2B V2A O12A O13A . . -162(12)
P1B C5 C6 C7 2_776 . -166.0(4)
O10A P4 O11 Cu1 . . 170.9(5)
O17 V2A V2B P2 . . -130.3(11)
O17 V2A O12A O13A . . 46(13)
O12A V2A V2B P2 . . 82(2)
O12A V2A V2B O17 . . -148(3)
O12A V2A O17 V2B . . 157(2)

_cod_database_fobs_code 2108100
